data_7020117
loop_
_publ_author_name
'Petronilho, Ana'
'Rahman, Mahfujur'
'Woods, James A.'
'Al-Sayyed, Haris'
'M\"uller-Bunz, Helge'
'Don Macelroy, J. M.'
'Bernhard, Stefan'
'Albrecht, Martin'

_publ_section_title
;
 Photolytic water oxidation catalyzed by a molecular carbene iridium
 complex.
;
_journal_issue 42
_journal_name_full 'Dalton transactions (Cambridge, England : 2003)'
_journal_page_first 13074
_journal_page_last 13080
_journal_paper_doi 10.1039/c2dt30403a
_journal_volume 41
_journal_year 2012
_chemical_formula_moiety 'C20 H26 Cl2 Ir N3, C H2 Cl2'
_chemical_formula_sum 'C21 H28 Cl4 Ir N3'
_chemical_formula_weight 656.46
_chemical_name_systematic
;
?
;
_space_group_IT_number 2
_symmetry_cell_setting triclinic
_symmetry_space_group_name_Hall '-P 1'
_symmetry_space_group_name_H-M 'P -1'
_atom_sites_solution_hydrogens geom
_atom_sites_solution_primary direct
_atom_sites_solution_secondary difmap
_audit_creation_method SHELXL-97
_cell_angle_alpha 86.2178(4)
_cell_angle_beta 76.6774(4)
_cell_angle_gamma 77.1641(4)
_cell_formula_units_Z 2
_cell_length_a 8.96981(5)
_cell_length_b 9.18519(5)
_cell_length_c 14.95269(7)
_cell_measurement_reflns_used 56442
_cell_measurement_temperature 100(2)
_cell_measurement_theta_max 32.7084
_cell_measurement_theta_min 3.2465
_cell_volume 1168.690(11)
_computing_cell_refinement
;
CrysAlisPro, Agilent Technologies,
Version 1.171.34.49 (release 20-01-2011 CrysAlis171 .NET)
(compiled Jan 20 2011,15:58:25)
;
_computing_data_collection
;
CrysAlisPro, Agilent Technologies,
Version 1.171.34.49 (release 20-01-2011 CrysAlis171 .NET)
(compiled Jan 20 2011,15:58:25)
;
_computing_data_reduction
;
CrysAlisPro, Agilent Technologies,
Version 1.171.34.49 (release 20-01-2011 CrysAlis171 .NET)
(compiled Jan 20 2011,15:58:25)
;
_computing_structure_refinement 'SHELXL-97 (Sheldrick, 2008)'
_computing_structure_solution 'SHELXS-97 (Sheldrick, 2008)'
_diffrn_ambient_temperature 100(2)
_diffrn_detector_area_resol_mean 10.3196
_diffrn_measured_fraction_theta_full 0.988
_diffrn_measured_fraction_theta_max 0.949
_diffrn_measurement_device_type 'SuperNova, Dual, Cu at zero, Atlas'
_diffrn_measurement_method '\w scans'
_diffrn_radiation_monochromator mirror
_diffrn_radiation_source 'SuperNova (Mo) X-ray Source'
_diffrn_radiation_type MoK\a
_diffrn_radiation_wavelength 0.71073
_diffrn_reflns_av_R_equivalents 0.0268
_diffrn_reflns_av_sigmaI/netI 0.0140
_diffrn_reflns_limit_h_max 13
_diffrn_reflns_limit_h_min -13
_diffrn_reflns_limit_k_max 13
_diffrn_reflns_limit_k_min -13
_diffrn_reflns_limit_l_max 22
_diffrn_reflns_limit_l_min -21
_diffrn_reflns_number 75290
_diffrn_reflns_theta_full 32.00
_diffrn_reflns_theta_max 32.78
_diffrn_reflns_theta_min 3.25
_exptl_absorpt_coefficient_mu 6.183
_exptl_absorpt_correction_T_max 0.712
_exptl_absorpt_correction_T_min 0.454
_exptl_absorpt_correction_type analytical
_exptl_absorpt_process_details
;
CrysAlisPro, Agilent Technologies,
Version 1.171.34.49 (release 20-01-2011 CrysAlis171 .NET)
(compiled Jan 20 2011,15:58:25)
Analytical numeric absorption correction using a multifaceted crystal
model based on expressions derived by R.C. Clark & J.S. Reid.
(Clark, R. C. & Reid, J. S. (1995). Acta Cryst. A51, 887-897)
;
_exptl_crystal_colour yellow
_exptl_crystal_density_diffrn 1.865
_exptl_crystal_density_method 'not measured'
_exptl_crystal_description prism
_exptl_crystal_F_000 640
_exptl_crystal_size_max 0.2450
_exptl_crystal_size_mid 0.1752
_exptl_crystal_size_min 0.1017
_refine_diff_density_max 0.614
_refine_diff_density_min -0.953
_refine_diff_density_rms 0.091
_refine_ls_extinction_method none
_refine_ls_goodness_of_fit_ref 1.038
_refine_ls_hydrogen_treatment constr
_refine_ls_matrix_type full
_refine_ls_number_parameters 269
_refine_ls_number_reflns 8215
_refine_ls_number_restraints 0
_refine_ls_restrained_S_all 1.038
_refine_ls_R_factor_all 0.0153
_refine_ls_R_factor_gt 0.0142
_refine_ls_shift/su_max 0.004
_refine_ls_shift/su_mean 0.000
_refine_ls_structure_factor_coef Fsqd
_refine_ls_weighting_details 'calc w=1/[\s^2^(Fo^2^)+(0.0143P)^2^+1.0218P] where P=(Fo^2^+2Fc^2^)/3'
_refine_ls_weighting_scheme calc
_refine_ls_wR_factor_gt 0.0323
_refine_ls_wR_factor_ref 0.0328
_reflns_number_gt 7947
_reflns_number_total 8215
_reflns_threshold_expression I>2\s(I)
_cod_data_source_file c2dt30403a.txt
_cod_data_source_block complex2
_cod_database_code 7020117

loop_
_symmetry_equiv_pos_as_xyz
'x, y, z'
'-x, -y, -z'

loop_
_atom_site_label
_atom_site_type_symbol
_atom_site_fract_x
_atom_site_fract_y
_atom_site_fract_z
_atom_site_U_iso_or_equiv
_atom_site_adp_type
_atom_site_occupancy
_atom_site_symmetry_multiplicity
_atom_site_calc_flag
_atom_site_refinement_flags
Ir Ir 0.716510(6) 0.717821(6) 0.701259(3) 0.01034(2) Uani 1 1 d .
Cl1 Cl 0.44431(4) 0.70021(4) 0.73504(2) 0.01477(6) Uani 1 1 d .
Cl2 Cl 0.75124(4) 0.52496(4) 0.58971(2) 0.01635(6) Uani 1 1 d .
C1 C 0.73867(17) 0.64362(17) 0.84364(10) 0.0149(2) Uani 1 1 d .
C2 C 0.86867(17) 0.56389(17) 0.78106(10) 0.0169(3) Uani 1 1 d .
C3 C 0.95002(17) 0.67072(19) 0.72470(10) 0.0179(3) Uani 1 1 d .
C4 C 0.86857(18) 0.81790(18) 0.75728(10) 0.0166(3) Uani 1 1 d .
C5 C 0.73291(17) 0.80296(17) 0.82812(10) 0.0148(2) Uani 1 1 d .
C6 C 0.62303(19) 0.5806(2) 0.91554(11) 0.0207(3) Uani 1 1 d .
H6A H 0.6414 0.4725 0.9077 0.031 Uiso 1 1 calc R
H6B H 0.5164 0.6271 0.9094 0.031 Uiso 1 1 calc R
H6C H 0.6356 0.6008 0.9766 0.031 Uiso 1 1 calc R
C7 C 0.9173(2) 0.39853(19) 0.77202(13) 0.0263(3) Uani 1 1 d .
H7A H 0.8367 0.3518 0.8112 0.039 Uiso 1 1 calc R
H7B H 1.0169 0.3632 0.7910 0.039 Uiso 1 1 calc R
H7C H 0.9302 0.3719 0.7079 0.039 Uiso 1 1 calc R
C8 C 1.10265(19) 0.6300(2) 0.65655(12) 0.0267(4) Uani 1 1 d .
H8A H 1.1252 0.7190 0.6209 0.040 Uiso 1 1 calc R
H8B H 1.0963 0.5545 0.6150 0.040 Uiso 1 1 calc R
H8C H 1.1866 0.5897 0.6890 0.040 Uiso 1 1 calc R
C9 C 0.9187(2) 0.9610(2) 0.72512(12) 0.0245(3) Uani 1 1 d .
H9A H 0.9867 0.9822 0.7632 0.037 Uiso 1 1 calc R
H9B H 0.8260 1.0426 0.7303 0.037 Uiso 1 1 calc R
H9C H 0.9763 0.9518 0.6608 0.037 Uiso 1 1 calc R
C10 C 0.6194(2) 0.92156(19) 0.88733(11) 0.0209(3) Uani 1 1 d .
H10A H 0.6450 0.9174 0.9479 0.031 Uiso 1 1 calc R
H10B H 0.5128 0.9055 0.8944 0.031 Uiso 1 1 calc R
H10C H 0.6258 1.0197 0.8586 0.031 Uiso 1 1 calc R
C11 C 0.68311(16) 0.88966(16) 0.60816(9) 0.0124(2) Uani 1 1 d .
C12 C 0.58652(16) 1.03386(15) 0.61778(9) 0.0126(2) Uani 1 1 d .
C13 C 0.47790(17) 1.11344(16) 0.69789(10) 0.0137(2) Uani 1 1 d .
C14 C 0.34296(17) 1.06507(16) 0.74318(10) 0.0159(3) Uani 1 1 d .
H14 H 0.3160 0.9822 0.7208 0.019 Uiso 1 1 calc R
C15 C 0.24786(18) 1.13873(18) 0.82126(11) 0.0199(3) Uani 1 1 d .
H15 H 0.1569 1.1047 0.8528 0.024 Uiso 1 1 calc R
C16 C 0.2850(2) 1.26180(18) 0.85338(11) 0.0224(3) Uani 1 1 d .
H16 H 0.2212 1.3098 0.9077 0.027 Uiso 1 1 calc R
C17 C 0.4156(2) 1.31459(18) 0.80598(12) 0.0229(3) Uani 1 1 d .
H17 H 0.4390 1.4010 0.8264 0.027 Uiso 1 1 calc R
C18 C 0.51196(19) 1.24026(17) 0.72856(11) 0.0185(3) Uani 1 1 d .
H18 H 0.6015 1.2759 0.6963 0.022 Uiso 1 1 calc R
N1 N 0.77030(15) 0.89742(14) 0.51971(8) 0.0149(2) Uani 1 1 d .
C19 C 0.9046(2) 0.78828(19) 0.47038(12) 0.0246(3) Uani 1 1 d .
H19A H 0.8962 0.7830 0.4065 0.037 Uiso 1 1 calc R
H19B H 0.9053 0.6899 0.5001 0.037 Uiso 1 1 calc R
H19C H 1.0020 0.8190 0.4715 0.037 Uiso 1 1 calc R
N2 N 0.73500(16) 1.02710(15) 0.47546(9) 0.0168(2) Uani 1 1 d .
N3 N 0.62282(15) 1.10821(14) 0.53647(8) 0.0142(2) Uani 1 1 d .
C20 C 0.55140(19) 1.26007(17) 0.50968(11) 0.0184(3) Uani 1 1 d .
H20A H 0.6026 1.3321 0.5296 0.028 Uiso 1 1 calc R
H20B H 0.4394 1.2827 0.5389 0.028 Uiso 1 1 calc R
H20C H 0.5647 1.2667 0.4427 0.028 Uiso 1 1 calc R
C21 C 0.1276(2) 0.8030(2) 0.92170(12) 0.0244(3) Uani 1 1 d .
H21A H 0.0341 0.8774 0.9119 0.029 Uiso 1 1 calc R
H21B H 0.2114 0.8011 0.8653 0.029 Uiso 1 1 calc R
Cl3 Cl 0.19096(5) 0.85737(5) 1.01557(3) 0.02841(8) Uani 1 1 d .
Cl4 Cl 0.08115(6) 0.62636(5) 0.94079(4) 0.03392(10) Uani 1 1 d .

loop_
_atom_site_aniso_label
_atom_site_aniso_U_11
_atom_site_aniso_U_22
_atom_site_aniso_U_33
_atom_site_aniso_U_23
_atom_site_aniso_U_13
_atom_site_aniso_U_12
Ir 0.01050(2) 0.01112(3) 0.00977(2) 0.00042(2) -0.00183(2) -0.00367(2)
Cl1 0.01207(13) 0.01659(14) 0.01625(14) 0.00164(11) -0.00279(11) -0.00524(11)
Cl2 0.01944(15) 0.01438(14) 0.01532(14) -0.00314(11) -0.00262(11) -0.00424(12)
C1 0.0153(6) 0.0189(7) 0.0126(6) 0.0024(5) -0.0060(5) -0.0055(5)
C2 0.0161(6) 0.0183(7) 0.0171(6) 0.0017(5) -0.0071(5) -0.0028(5)
C3 0.0132(6) 0.0256(7) 0.0158(6) -0.0005(5) -0.0039(5) -0.0052(5)
C4 0.0176(6) 0.0208(7) 0.0147(6) 0.0012(5) -0.0054(5) -0.0091(5)
C5 0.0163(6) 0.0170(6) 0.0123(6) -0.0003(5) -0.0044(5) -0.0050(5)
C6 0.0224(7) 0.0267(8) 0.0149(6) 0.0066(6) -0.0043(5) -0.0107(6)
C7 0.0295(8) 0.0178(7) 0.0303(8) 0.0010(6) -0.0132(7) 0.0038(6)
C8 0.0126(6) 0.0425(10) 0.0233(8) -0.0038(7) -0.0008(6) -0.0044(6)
C9 0.0303(8) 0.0274(8) 0.0237(7) 0.0048(6) -0.0101(6) -0.0196(7)
C10 0.0249(7) 0.0218(7) 0.0157(6) -0.0046(5) -0.0054(5) -0.0026(6)
C11 0.0132(6) 0.0135(6) 0.0115(5) 0.0000(4) -0.0025(4) -0.0051(5)
C12 0.0142(6) 0.0127(6) 0.0123(5) 0.0016(4) -0.0036(4) -0.0056(5)
C13 0.0154(6) 0.0125(6) 0.0134(6) 0.0008(5) -0.0038(5) -0.0033(5)
C14 0.0153(6) 0.0123(6) 0.0190(6) 0.0002(5) -0.0023(5) -0.0027(5)
C15 0.0174(6) 0.0172(7) 0.0214(7) 0.0007(5) 0.0003(5) -0.0009(5)
C16 0.0249(8) 0.0179(7) 0.0199(7) -0.0041(6) -0.0018(6) 0.0027(6)
C17 0.0300(8) 0.0161(7) 0.0229(7) -0.0045(6) -0.0063(6) -0.0041(6)
C18 0.0227(7) 0.0155(6) 0.0188(7) -0.0007(5) -0.0045(5) -0.0073(5)
N1 0.0171(5) 0.0146(5) 0.0121(5) 0.0017(4) -0.0005(4) -0.0050(4)
C19 0.0255(8) 0.0211(7) 0.0193(7) 0.0001(6) 0.0071(6) -0.0014(6)
N2 0.0199(6) 0.0164(6) 0.0133(5) 0.0014(4) -0.0016(4) -0.0049(5)
N3 0.0162(5) 0.0146(5) 0.0128(5) 0.0017(4) -0.0036(4) -0.0055(4)
C20 0.0233(7) 0.0154(6) 0.0178(6) 0.0046(5) -0.0075(5) -0.0052(5)
C21 0.0286(8) 0.0231(8) 0.0197(7) 0.0003(6) -0.0031(6) -0.0042(6)
Cl3 0.0295(2) 0.0273(2) 0.0297(2) -0.00347(16) -0.00613(16) -0.00841(16)
Cl4 0.0409(2) 0.0264(2) 0.0396(2) -0.00154(18) -0.0146(2) -0.01166(18)

loop_
_atom_type_symbol
_atom_type_description
_atom_type_scat_dispersion_real
_atom_type_scat_dispersion_imag
_atom_type_scat_source
C C 0.0033 0.0016 'International Tables Vol C Tables 4.2.6.8 and 6.1.1.4'
H H 0.0000 0.0000 'International Tables Vol C Tables 4.2.6.8 and 6.1.1.4'
N N 0.0061 0.0033 'International Tables Vol C Tables 4.2.6.8 and 6.1.1.4'
Cl Cl 0.1484 0.1585 'International Tables Vol C Tables 4.2.6.8 and 6.1.1.4'
Ir Ir -1.4442 7.9887 'International Tables Vol C Tables 4.2.6.8 and 6.1.1.4'

loop_
_geom_angle_atom_site_label_1
_geom_angle_atom_site_label_2
_geom_angle_atom_site_label_3
_geom_angle
C11 Ir C4 92.60(6)
C11 Ir C5 109.96(5)
C4 Ir C5 39.32(5)
C11 Ir C3 112.05(6)
C4 Ir C3 39.31(6)
C5 Ir C3 65.99(6)
C11 Ir C2 150.98(5)
C4 Ir C2 64.63(6)
C5 Ir C2 64.31(6)
C3 Ir C2 38.94(6)
C11 Ir C1 148.64(5)
C4 Ir C1 64.47(5)
C5 Ir C1 38.84(5)
C3 Ir C1 64.17(6)
C2 Ir C1 36.80(5)
C11 Ir Cl1 92.97(4)
C4 Ir Cl1 138.77(4)
C5 Ir Cl1 101.13(4)
C3 Ir Cl1 154.37(4)
C2 Ir Cl1 115.97(4)
C1 Ir Cl1 91.67(4)
C11 Ir Cl2 93.86(4)
C4 Ir Cl2 135.77(4)
C5 Ir Cl2 155.03(4)
C3 Ir Cl2 98.73(4)
C2 Ir Cl2 91.25(4)
C1 Ir Cl2 117.46(4)
Cl1 Ir Cl2 84.471(12)
C2 C1 C5 108.71(13)
C2 C1 C6 127.32(14)
C5 C1 C6 123.97(14)
C2 C1 Ir 71.40(8)
C5 C1 Ir 67.42(8)
C6 C1 Ir 127.23(10)
C1 C2 C3 108.52(13)
C1 C2 C7 126.69(15)
C3 C2 C7 124.79(14)
C1 C2 Ir 71.80(8)
C3 C2 Ir 67.62(8)
C7 C2 Ir 126.08(11)
C4 C3 C2 107.20(13)
C4 C3 C8 127.35(15)
C2 C3 C8 124.83(15)
C4 C3 Ir 70.17(8)
C2 C3 Ir 73.44(8)
C8 C3 Ir 128.68(11)
C5 C4 C3 108.22(13)
C5 C4 C9 125.85(15)
C3 C4 C9 125.90(14)
C5 C4 Ir 70.47(8)
C3 C4 Ir 70.53(8)
C9 C4 Ir 126.06(11)
C4 C5 C1 107.17(13)
C4 C5 C10 128.32(14)
C1 C5 C10 123.82(13)
C4 C5 Ir 70.21(8)
C1 C5 Ir 73.74(8)
C10 C5 Ir 128.81(11)
C1 C6 H6A 109.5
C1 C6 H6B 109.5
H6A C6 H6B 109.5
C1 C6 H6C 109.5
H6A C6 H6C 109.5
H6B C6 H6C 109.5
C2 C7 H7A 109.5
C2 C7 H7B 109.5
H7A C7 H7B 109.5
C2 C7 H7C 109.5
H7A C7 H7C 109.5
H7B C7 H7C 109.5
C3 C8 H8A 109.5
C3 C8 H8B 109.5
H8A C8 H8B 109.5
C3 C8 H8C 109.5
H8A C8 H8C 109.5
H8B C8 H8C 109.5
C4 C9 H9A 109.5
C4 C9 H9B 109.5
H9A C9 H9B 109.5
C4 C9 H9C 109.5
H9A C9 H9C 109.5
H9B C9 H9C 109.5
C5 C10 H10A 109.5
C5 C10 H10B 109.5
H10A C10 H10B 109.5
C5 C10 H10C 109.5
H10A C10 H10C 109.5
H10B C10 H10C 109.5
N1 C11 C12 101.35(12)
N1 C11 Ir 126.54(10)
C12 C11 Ir 131.61(10)
N3 C12 C11 107.14(12)
N3 C12 C13 120.17(12)
C11 C12 C13 132.23(12)
C14 C13 C18 119.59(13)
C14 C13 C12 121.55(13)
C18 C13 C12 118.87(13)
C15 C14 C13 119.73(14)
C15 C14 H14 120.1
C13 C14 H14 120.1
C16 C15 C14 120.47(15)
C16 C15 H15 119.8
C14 C15 H15 119.8
C15 C16 C17 119.98(15)
C15 C16 H16 120.0
C17 C16 H16 120.0
C18 C17 C16 119.69(15)
C18 C17 H17 120.2
C16 C17 H17 120.2
C17 C18 C13 120.44(15)
C17 C18 H18 119.8
C13 C18 H18 119.8
N2 N1 C11 115.22(12)
N2 N1 C19 115.48(12)
C11 N1 C19 129.08(13)
N1 C19 H19A 109.5
N1 C19 H19B 109.5
H19A C19 H19B 109.5
N1 C19 H19C 109.5
H19A C19 H19C 109.5
H19B C19 H19C 109.5
N3 N2 N1 103.49(11)
N2 N3 C12 112.79(12)
N2 N3 C20 118.46(12)
C12 N3 C20 128.72(13)
N3 C20 H20A 109.5
N3 C20 H20B 109.5
H20A C20 H20B 109.5
N3 C20 H20C 109.5
H20A C20 H20C 109.5
H20B C20 H20C 109.5
Cl4 C21 Cl3 111.48(10)
Cl4 C21 H21A 109.3
Cl3 C21 H21A 109.3
Cl4 C21 H21B 109.3
Cl3 C21 H21B 109.3
H21A C21 H21B 108.0

loop_
_geom_bond_atom_site_label_1
_geom_bond_atom_site_label_2
_geom_bond_distance
Ir C11 2.0521(14)
Ir C4 2.1430(14)
Ir C5 2.1464(14)
Ir C3 2.1478(15)
Ir C2 2.2263(15)
Ir C1 2.2315(14)
Ir Cl1 2.4164(3)
Ir Cl2 2.4335(3)
C1 C2 1.407(2)
C1 C5 1.458(2)
C1 C6 1.496(2)
C2 C3 1.460(2)
C2 C7 1.490(2)
C3 C4 1.443(2)
C3 C8 1.494(2)
C4 C5 1.443(2)
C4 C9 1.497(2)
C5 C10 1.492(2)
C6 H6A 0.9800
C6 H6B 0.9800
C6 H6C 0.9800
C7 H7A 0.9800
C7 H7B 0.9800
C7 H7C 0.9800
C8 H8A 0.9800
C8 H8B 0.9800
C8 H8C 0.9800
C9 H9A 0.9800
C9 H9B 0.9800
C9 H9C 0.9800
C10 H10A 0.9800
C10 H10B 0.9800
C10 H10C 0.9800
C11 N1 1.3790(17)
C11 C12 1.408(2)
C12 N3 1.3629(18)
C12 C13 1.476(2)
C13 C14 1.394(2)
C13 C18 1.398(2)
C14 C15 1.392(2)
C14 H14 0.9500
C15 C16 1.390(2)
C15 H15 0.9500
C16 C17 1.391(2)
C16 H16 0.9500
C17 C18 1.391(2)
C17 H17 0.9500
C18 H18 0.9500
N1 N2 1.3349(18)
N1 C19 1.467(2)
C19 H19A 0.9800
C19 H19B 0.9800
C19 H19C 0.9800
N2 N3 1.3165(17)
N3 C20 1.4711(19)
C20 H20A 0.9800
C20 H20B 0.9800
C20 H20C 0.9800
C21 Cl4 1.7529(18)
C21 Cl3 1.7689(18)
C21 H21A 0.9900
C21 H21B 0.9900

loop_
_geom_torsion_atom_site_label_1
_geom_torsion_atom_site_label_2
_geom_torsion_atom_site_label_3
_geom_torsion_atom_site_label_4
_geom_torsion
C11 Ir C1 C2 -127.72(11)
C4 Ir C1 C2 -81.12(10)
C5 Ir C1 C2 -120.43(12)
C3 Ir C1 C2 -37.30(9)
Cl1 Ir C1 C2 133.81(8)
Cl2 Ir C1 C2 49.17(9)
C11 Ir C1 C5 -7.29(14)
C4 Ir C1 C5 39.30(9)
C3 Ir C1 C5 83.13(9)
C2 Ir C1 C5 120.43(12)
Cl1 Ir C1 C5 -105.76(8)
Cl2 Ir C1 C5 169.60(7)
C11 Ir C1 C6 109.08(15)
C4 Ir C1 C6 155.67(15)
C5 Ir C1 C6 116.36(17)
C3 Ir C1 C6 -160.51(16)
C2 Ir C1 C6 -123.21(18)
Cl1 Ir C1 C6 10.60(14)
Cl2 Ir C1 C6 -74.04(14)
C5 C1 C2 C3 0.60(16)
C6 C1 C2 C3 -179.09(14)
Ir C1 C2 C3 57.81(10)
C5 C1 C2 C7 -179.09(15)
C6 C1 C2 C7 1.2(3)
Ir C1 C2 C7 -121.89(16)
C5 C1 C2 Ir -57.20(10)
C6 C1 C2 Ir 123.10(15)
C11 Ir C2 C1 121.93(12)
C4 Ir C2 C1 80.66(9)
C5 Ir C2 C1 36.88(8)
C3 Ir C2 C1 119.80(13)
Cl1 Ir C2 C1 -53.35(9)
Cl2 Ir C2 C1 -137.81(8)
C11 Ir C2 C3 2.13(16)
C4 Ir C2 C3 -39.14(9)
C5 Ir C2 C3 -82.92(9)
C1 Ir C2 C3 -119.80(13)
Cl1 Ir C2 C3 -173.15(7)
Cl2 Ir C2 C3 102.39(8)
C11 Ir C2 C7 -115.48(16)
C4 Ir C2 C7 -156.75(16)
C5 Ir C2 C7 159.47(16)
C3 Ir C2 C7 -117.61(18)
C1 Ir C2 C7 122.59(18)
Cl1 Ir C2 C7 69.24(15)
Cl2 Ir C2 C7 -15.22(14)
C1 C2 C3 C4 2.05(17)
C7 C2 C3 C4 -178.25(14)
Ir C2 C3 C4 62.44(10)
C1 C2 C3 C8 173.63(14)
C7 C2 C3 C8 -6.7(2)
Ir C2 C3 C8 -125.98(16)
C1 C2 C3 Ir -60.39(10)
C7 C2 C3 Ir 119.31(15)
C11 Ir C3 C4 65.31(9)
C5 Ir C3 C4 -37.56(8)
C2 Ir C3 C4 -115.80(12)
C1 Ir C3 C4 -80.53(9)
Cl1 Ir C3 C4 -101.46(12)
Cl2 Ir C3 C4 163.11(8)
C11 Ir C3 C2 -178.89(8)
C4 Ir C3 C2 115.80(12)
C5 Ir C3 C2 78.25(9)
C1 Ir C3 C2 35.27(8)
Cl1 Ir C3 C2 14.35(16)
Cl2 Ir C3 C2 -81.09(8)
C11 Ir C3 C8 -57.20(17)
C4 Ir C3 C8 -122.51(19)
C5 Ir C3 C8 -160.07(18)
C2 Ir C3 C8 121.7(2)
C1 Ir C3 C8 156.96(18)
Cl1 Ir C3 C8 136.03(13)
Cl2 Ir C3 C8 40.60(16)
C2 C3 C4 C5 -3.93(16)
C8 C3 C4 C5 -175.23(15)
Ir C3 C4 C5 60.67(10)
C2 C3 C4 C9 174.41(14)
C8 C3 C4 C9 3.1(3)
Ir C3 C4 C9 -120.99(15)
C2 C3 C4 Ir -64.60(10)
C8 C3 C4 Ir 124.09(16)
C11 Ir C4 C5 118.94(9)
C3 Ir C4 C5 -118.52(12)
C2 Ir C4 C5 -79.74(9)
C1 Ir C4 C5 -38.82(8)
Cl1 Ir C4 C5 21.45(12)
Cl2 Ir C4 C5 -142.83(7)
C11 Ir C4 C3 -122.55(9)
C5 Ir C4 C3 118.52(12)
C2 Ir C4 C3 38.78(9)
C1 Ir C4 C3 79.69(9)
Cl1 Ir C4 C3 139.97(7)
Cl2 Ir C4 C3 -24.31(11)
C11 Ir C4 C9 -1.76(15)
C5 Ir C4 C9 -120.70(18)
C3 Ir C4 C9 120.79(18)
C2 Ir C4 C9 159.56(16)
C1 Ir C4 C9 -159.52(16)
Cl1 Ir C4 C9 -99.25(14)
Cl2 Ir C4 C9 96.47(15)
C3 C4 C5 C1 4.29(16)
C9 C4 C5 C1 -174.05(14)
Ir C4 C5 C1 65.00(10)
C3 C4 C5 C10 174.92(14)
C9 C4 C5 C10 -3.4(2)
Ir C4 C5 C10 -124.37(16)
C3 C4 C5 Ir -60.71(10)
C9 C4 C5 Ir 120.95(15)
C2 C1 C5 C4 -3.03(16)
C6 C1 C5 C4 176.68(13)
Ir C1 C5 C4 -62.66(10)
C2 C1 C5 C10 -174.18(14)
C6 C1 C5 C10 5.5(2)
Ir C1 C5 C10 126.18(14)
C2 C1 C5 Ir 59.63(10)
C6 C1 C5 Ir -120.65(14)
C11 Ir C5 C4 -68.45(10)
C3 Ir C5 C4 37.54(9)
C2 Ir C5 C4 80.61(9)
C1 Ir C5 C4 115.58(12)
Cl1 Ir C5 C4 -165.78(8)
Cl2 Ir C5 C4 93.27(12)
C11 Ir C5 C1 175.97(8)
C4 Ir C5 C1 -115.58(12)
C3 Ir C5 C1 -78.03(9)
C2 Ir C5 C1 -34.97(8)
Cl1 Ir C5 C1 78.64(8)
Cl2 Ir C5 C1 -22.31(14)
C11 Ir C5 C10 55.35(15)
C4 Ir C5 C10 123.80(17)
C3 Ir C5 C10 161.35(15)
C2 Ir C5 C10 -155.59(15)
C1 Ir C5 C10 -120.62(17)
Cl1 Ir C5 C10 -41.98(14)
Cl2 Ir C5 C10 -142.93(11)
C4 Ir C11 N1 91.35(13)
C5 Ir C11 N1 127.50(12)
C3 Ir C11 N1 56.17(13)
C2 Ir C11 N1 54.72(18)
C1 Ir C11 N1 132.36(12)
Cl1 Ir C11 N1 -129.53(12)
Cl2 Ir C11 N1 -44.87(12)
C4 Ir C11 C12 -78.97(14)
C5 Ir C11 C12 -42.81(14)
C3 Ir C11 C12 -114.15(13)
C2 Ir C11 C12 -115.59(15)
C1 Ir C11 C12 -37.96(19)
Cl1 Ir C11 C12 60.16(13)
Cl2 Ir C11 C12 144.81(13)
N1 C11 C12 N3 1.20(14)
Ir C11 C12 N3 173.28(10)
N1 C11 C12 C13 -170.73(14)
Ir C11 C12 C13 1.3(2)
N3 C12 C13 C14 123.93(15)
C11 C12 C13 C14 -65.0(2)
N3 C12 C13 C18 -56.01(19)
C11 C12 C13 C18 115.06(18)
C18 C13 C14 C15 -3.3(2)
C12 C13 C14 C15 176.73(14)
C13 C14 C15 C16 1.2(2)
C14 C15 C16 C17 1.7(3)
C15 C16 C17 C18 -2.5(3)
C16 C17 C18 C13 0.3(3)
C14 C13 C18 C17 2.6(2)
C12 C13 C18 C17 -177.45(14)
C12 C11 N1 N2 -1.26(16)
Ir C11 N1 N2 -173.89(10)
C12 C11 N1 C19 173.03(15)
Ir C11 N1 C19 0.4(2)
C11 N1 N2 N3 0.77(16)
C19 N1 N2 N3 -174.32(13)
N1 N2 N3 C12 0.10(16)
N1 N2 N3 C20 -178.38(12)
C11 C12 N3 N2 -0.88(16)
C13 C12 N3 N2 172.22(13)
C11 C12 N3 C20 177.41(13)
C13 C12 N3 C20 -9.5(2)
